data_7022525
loop_
_publ_author_name
'He, Zhangzhen'
'Zhang, Weilong'
'Xia, Tianlong'
'Yu, Weiqiang'
'Cheng, Wendan'

_publ_section_title
;
 Crystal structure and magnetic properties of Pb2Ni(PO4)2.
;
_journal_issue 15
_journal_name_full 'Dalton transactions (Cambridge, England : 2003)'
_journal_page_first 5480
_journal_page_last 5484
_journal_paper_doi 10.1039/c3dt00030c
_journal_volume 42
_journal_year 2013
_chemical_formula_sum 'Ni O8 P2 Pb2'
_chemical_formula_weight 663.03
_chemical_name_systematic
;
?
;
_space_group_IT_number 14
_symmetry_cell_setting monoclinic
_symmetry_space_group_name_Hall '-P 2ybc'
_symmetry_space_group_name_H-M 'P 1 21/c 1'
_atom_sites_solution_hydrogens none
_atom_sites_solution_primary direct
_atom_sites_solution_secondary difmap
_audit_creation_method SHELXL-97
_cell_angle_alpha 90.00
_cell_angle_beta 90.040(6)
_cell_angle_gamma 90.00
_cell_formula_units_Z 4
_cell_length_a 5.2848(19)
_cell_length_b 15.464(5)
_cell_length_c 8.436(3)
_cell_measurement_reflns_used 1909
_cell_measurement_temperature 293(2)
_cell_measurement_theta_max 27.4565
_cell_measurement_theta_min 3.5731
_cell_volume 689.4(4)
_computing_structure_refinement 'SHELXL-97 (Sheldrick, 1997)'
_computing_structure_solution 'SHELXS-97 (Sheldrick, 1990)'
_diffrn_ambient_temperature 293(2)
_diffrn_measured_fraction_theta_full 0.730
_diffrn_measured_fraction_theta_max 0.730
_diffrn_measurement_device_type Mercury2
_diffrn_measurement_method CCD_Profile_fitting
_diffrn_radiation_monochromator graphite
_diffrn_radiation_source 'fine-focus sealed tube'
_diffrn_radiation_type MoK\a
_diffrn_radiation_wavelength 0.71073
_diffrn_reflns_av_R_equivalents 0.0567
_diffrn_reflns_av_sigmaI/netI 0.0377
_diffrn_reflns_limit_h_max 6
_diffrn_reflns_limit_h_min -6
_diffrn_reflns_limit_k_max 16
_diffrn_reflns_limit_k_min -20
_diffrn_reflns_limit_l_max 10
_diffrn_reflns_limit_l_min -10
_diffrn_reflns_number 3389
_diffrn_reflns_theta_full 27.46
_diffrn_reflns_theta_max 27.46
_diffrn_reflns_theta_min 2.41
_diffrn_standards_decay_% none
_exptl_absorpt_coefficient_mu 12.974
_exptl_absorpt_correction_T_max 0.4234
_exptl_absorpt_correction_T_min 0.3570
_exptl_absorpt_correction_type multi-scan
_exptl_crystal_colour Yellow
_exptl_crystal_density_diffrn 6.388
_exptl_crystal_density_method 'not measured'
_exptl_crystal_description block
_exptl_crystal_F_000 286
_exptl_crystal_size_max 0.10
_exptl_crystal_size_mid 0.10
_exptl_crystal_size_min 0.08
_refine_diff_density_max 2.585
_refine_diff_density_min -2.389
_refine_diff_density_rms 0.433
_refine_ls_extinction_coef 0.0052(8)
_refine_ls_extinction_expression Fc^*^=kFc[1+0.001xFc^2^\l^3^/sin(2\q)]^-1/4^
_refine_ls_extinction_method SHELXL
_refine_ls_goodness_of_fit_ref 1.085
_refine_ls_hydrogen_treatment none
_refine_ls_matrix_type full
_refine_ls_number_parameters 120
_refine_ls_number_reflns 1151
_refine_ls_number_restraints 48
_refine_ls_restrained_S_all 1.067
_refine_ls_R_factor_all 0.0433
_refine_ls_R_factor_gt 0.0400
_refine_ls_shift/su_max 0.000
_refine_ls_shift/su_mean 0.000
_refine_ls_structure_factor_coef Fsqd
_refine_ls_weighting_details 'calc w=1/[\s^2^(Fo^2^)+(0.0770P)^2^+0.0000P] where P=(Fo^2^+2Fc^2^)/3'
_refine_ls_weighting_scheme calc
_refine_ls_wR_factor_gt 0.1080
_refine_ls_wR_factor_ref 0.1104
_reflns_number_gt 1023
_reflns_number_total 1151
_reflns_threshold_expression >2sigma(I)
_cod_data_source_file c3dt00030c.txt
_cod_data_source_block a
_cod_depositor_comments
;
The following automatic conversions were performed:

'_exptl_absorpt_correction_type' value 'Multi-scan' changed to
'multi-scan' according to
/home/saulius/struct/CIF-dictionaries/cif_core.dic dictionary named
'cif_core.dic' version 2.4.2 from 2011-04-26.

Automatic conversion script
Id: cif_fix_values 1891 2012-01-12 08:04:46Z andrius 
;
_cod_original_sg_symbol_H-M P2(1)/c
_cod_original_formula_sum 'Ni O8 P2 Pb2 '
_cod_database_code 7022525

loop_
_symmetry_equiv_pos_as_xyz
'x, y, z'
'-x, y+1/2, -z+1/2'
'-x, -y, -z'
'x, -y-1/2, z-1/2'

loop_
_atom_site_label
_atom_site_type_symbol
_atom_site_fract_x
_atom_site_fract_y
_atom_site_fract_z
_atom_site_U_iso_or_equiv
_atom_site_adp_type
_atom_site_occupancy
_atom_site_symmetry_multiplicity
_atom_site_calc_flag
_atom_site_refinement_flags
Pb1 Pb 0.25010(7) 0.49230(2) 0.82338(4) 0.0105(2) Uani 1 1 d .
Pb2 Pb -0.26326(8) 0.76395(2) 0.31835(4) 0.0104(2) Uani 1 1 d .
Ni1 Ni -0.7831(3) 0.63539(7) 0.47912(15) 0.0073(3) Uani 1 1 d .
P1 P -0.7402(5) 0.66467(15) 0.0941(3) 0.0069(5) Uani 1 1 d .
P2 P -0.2430(5) 0.92557(14) 0.0773(3) 0.0054(5) Uani 1 1 d .
O1 O -0.4922(13) 0.6529(5) -0.0004(8) 0.0145(16) Uani 1 1 d U
O2 O -0.6695(14) 0.6818(4) 0.2685(9) 0.0150(15) Uani 1 1 d U
O3 O -0.8983(14) 0.7409(4) 0.0316(9) 0.0122(14) Uani 1 1 d U
O4 O -0.8995(13) 0.5806(4) 0.0733(8) 0.0109(14) Uani 1 1 d U
O5 O -0.3196(13) 1.0182(4) 0.1047(8) 0.0078(13) Uani 1 1 d U
O6 O -0.1486(14) 0.9041(4) -0.0935(8) 0.0089(13) Uani 1 1 d U
O7 O -0.0126(13) 0.9027(4) 0.1849(8) 0.0081(13) Uani 1 1 d U
O8 O -0.4614(13) 0.8618(4) 0.1169(8) 0.0086(14) Uani 1 1 d U

loop_
_atom_site_aniso_label
_atom_site_aniso_U_11
_atom_site_aniso_U_22
_atom_site_aniso_U_33
_atom_site_aniso_U_23
_atom_site_aniso_U_13
_atom_site_aniso_U_12
Pb1 0.0170(3) 0.0072(3) 0.0073(3) 0.00006(11) 0.0008(2) -0.00075(12)
Pb2 0.0188(3) 0.0055(3) 0.0068(3) 0.00155(11) 0.0022(2) 0.00148(12)
Ni1 0.0138(7) 0.0032(6) 0.0049(6) 0.0005(4) 0.0011(5) -0.0004(4)
P1 0.0137(13) 0.0032(10) 0.0039(11) 0.0011(8) 0.0029(9) -0.0006(9)
P2 0.0101(13) 0.0030(10) 0.0032(11) 0.0007(8) 0.0024(9) -0.0002(9)
O1 0.0148(18) 0.0140(18) 0.0146(18) 0.0003(10) 0.0014(10) -0.0003(10)
O2 0.0158(17) 0.0147(17) 0.0145(17) 0.0002(10) -0.0003(10) -0.0011(10)
O3 0.0126(17) 0.0115(16) 0.0125(17) 0.0006(10) -0.0002(10) -0.0004(10)
O4 0.0113(16) 0.0106(16) 0.0109(16) -0.0002(10) 0.0000(10) 0.0003(10)
O5 0.0084(15) 0.0070(15) 0.0079(15) -0.0008(10) -0.0003(10) 0.0004(10)
O6 0.0098(16) 0.0091(16) 0.0079(16) 0.0000(10) 0.0000(10) 0.0001(10)
O7 0.0085(16) 0.0080(15) 0.0079(15) 0.0003(10) -0.0003(10) 0.0000(10)
O8 0.0089(16) 0.0082(16) 0.0088(16) 0.0010(10) 0.0000(10) -0.0011(10)

loop_
_atom_type_symbol
_atom_type_description
_atom_type_scat_dispersion_real
_atom_type_scat_dispersion_imag
_atom_type_scat_source
O O 0.0106 0.0060 'International Tables Vol C Tables 4.2.6.8 and 6.1.1.4'
P P 0.1023 0.0942 'International Tables Vol C Tables 4.2.6.8 and 6.1.1.4'
Ni Ni 0.3393 1.1124 'International Tables Vol C Tables 4.2.6.8 and 6.1.1.4'
Pb Pb -3.3944 10.1111 'International Tables Vol C Tables 4.2.6.8 and 6.1.1.4'

loop_
_geom_angle_atom_site_label_1
_geom_angle_atom_site_label_2
_geom_angle_atom_site_label_3
_geom_angle
_geom_angle_site_symmetry_1
_geom_angle_site_symmetry_3
O4 Pb1 O6 81.5(2) 3_466 2_545
O4 Pb1 O7 92.8(2) 3_466 4_576
O6 Pb1 O7 82.3(2) 2_545 4_576
O4 Pb1 O4 73.3(2) 3_466 1_656
O6 Pb1 O4 149.7(2) 2_545 1_656
O7 Pb1 O4 82.3(2) 4_576 1_656
O1 Pb2 O8 84.0(2) 4_576 .
O1 Pb2 O2 86.9(2) 4_576 .
O8 Pb2 O2 80.6(2) . .
O1 Pb2 O3 87.0(2) 4_576 4_676
O8 Pb2 O3 141.8(2) . 4_676
O2 Pb2 O3 136.0(2) . 4_676
O2 Ni1 O5 86.0(3) . 2_445
O2 Ni1 O3 86.9(3) . 4_576
O5 Ni1 O3 171.9(3) 2_445 4_576
O2 Ni1 O8 104.2(3) . 4_576
O5 Ni1 O8 89.7(3) 2_445 4_576
O3 Ni1 O8 95.9(3) 4_576 4_576
O2 Ni1 O6 96.9(3) . 4_476
O5 Ni1 O6 83.4(3) 2_445 4_476
O3 Ni1 O6 93.5(3) 4_576 4_476
O8 Ni1 O6 157.3(3) 4_576 4_476
O2 Ni1 O7 163.6(3) . 4_476
O5 Ni1 O7 100.7(2) 2_445 4_476
O3 Ni1 O7 85.1(3) 4_576 4_476
O8 Ni1 O7 90.9(3) 4_576 4_476
O6 Ni1 O7 69.4(3) 4_476 4_476
O2 Ni1 P2 131.1(2) . 4_476
O5 Ni1 P2 92.06(19) 2_445 4_476
O3 Ni1 P2 89.5(2) 4_576 4_476
O8 Ni1 P2 124.7(2) 4_576 4_476
O6 Ni1 P2 34.64(18) 4_476 4_476
O7 Ni1 P2 34.72(19) 4_476 4_476
O3 P1 O2 109.1(4) . .
O3 P1 O1 111.9(4) . .
O2 P1 O1 107.9(4) . .
O3 P1 O4 107.9(4) . .
O2 P1 O4 112.4(4) . .
O1 P1 O4 107.6(4) . .
O5 P2 O8 111.8(4) . .
O5 P2 O7 109.7(4) . .
O8 P2 O7 108.1(4) . .
O5 P2 O6 115.5(4) . .
O8 P2 O6 107.5(4) . .
O7 P2 O6 103.9(4) . .
O5 P2 Ni1 127.8(3) . 4_675
O8 P2 Ni1 120.4(3) . 4_675
O7 P2 Ni1 53.4(2) . 4_675
O6 P2 Ni1 50.4(3) . 4_675
P1 O1 Pb2 135.5(4) . 4_575
P1 O2 Ni1 135.3(4) . .
P1 O2 Pb2 116.8(4) . .
Ni1 O2 Pb2 106.6(3) . .
P1 O3 Ni1 128.8(5) . 4_575
P1 O3 Pb2 127.5(4) . 4_475
Ni1 O3 Pb2 95.5(3) 4_575 4_475
P1 O4 Pb1 142.0(4) . 3_466
P1 O4 Pb1 111.1(3) . 1_454
Pb1 O4 Pb1 106.7(2) 3_466 1_454
P2 O5 Ni1 136.7(4) . 2_455
P2 O6 Ni1 94.9(3) . 4_675
P2 O6 Pb1 123.1(4) . 2
Ni1 O6 Pb1 126.4(3) 4_675 2
P2 O7 Ni1 91.8(3) . 4_675
P2 O7 Pb1 124.9(3) . 4_575
Ni1 O7 Pb1 104.0(3) 4_675 4_575
P2 O8 Ni1 118.5(4) . 4_575
P2 O8 Pb2 102.6(4) . .
Ni1 O8 Pb2 137.8(3) 4_575 .

loop_
_geom_bond_atom_site_label_1
_geom_bond_atom_site_label_2
_geom_bond_distance
_geom_bond_site_symmetry_2
Pb1 O4 2.338(7) 3_466
Pb1 O6 2.431(7) 2_545
Pb1 O7 2.435(7) 4_576
Pb1 O4 2.634(7) 1_656
Pb2 O1 2.336(7) 4_576
Pb2 O8 2.504(7) .
Pb2 O2 2.529(8) .
Pb2 O3 2.638(8) 4_676
Ni1 O2 2.009(7) .
Ni1 O5 2.019(6) 2_445
Ni1 O3 2.056(7) 4_576
Ni1 O8 2.059(7) 4_576
Ni1 O6 2.116(7) 4_476
Ni1 O7 2.199(7) 4_476
Ni1 P2 2.736(3) 4_476
P1 O3 1.538(7) .
P1 O2 1.540(8) .
P1 O1 1.545(7) .
P1 O4 1.559(7) .
P2 O5 1.507(6) .
P2 O8 1.555(7) .
P2 O7 1.559(8) .
P2 O6 1.561(7) .
P2 Ni1 2.736(3) 4_675
O1 Pb2 2.336(7) 4_575
O3 Ni1 2.056(7) 4_575
O3 Pb2 2.638(8) 4_475
O4 Pb1 2.338(7) 3_466
O4 Pb1 2.634(7) 1_454
O5 Ni1 2.019(6) 2_455
O6 Ni1 2.116(7) 4_675
O6 Pb1 2.431(7) 2
O7 Ni1 2.199(7) 4_675
O7 Pb1 2.435(7) 4_575
O8 Ni1 2.059(7) 4_575
